data_4318933
loop_
_publ_author_name
'Chi-Kuen Hui'
'Ben Wai-Kin Chu'
'Nianyong Zhu'
'Vivian Wing-Wah Yam'

_publ_section_title
;
 Novel Luminescent Hexanuclear Platinum(II) Alkynyl Complex: Molecular
 Lego from a Face-to-Face Dinuclear Platinum(II) Building Block
;
_journal_name_full 'Inorganic Chemistry'
_journal_page_first 6178
_journal_page_last 6180
_journal_paper_doi 10.1021/ic025685d
_journal_volume 41
_journal_year 2002
_chemical_formula_moiety 'C150 H114 F24 N18 O26 P4 Pt6 S8'
_chemical_formula_sum 'C150 H114 F24 N18 O26 P4 Pt6 S8'
_chemical_formula_weight 4591.49
_chemical_name_systematic
;
 ?
;
_space_group_IT_number 14
_symmetry_cell_setting monoclinic
_symmetry_space_group_name_Hall '-P 2ybc'
_symmetry_space_group_name_H-M 'P 1 21/c 1'
_atom_sites_solution_hydrogens geom
_atom_sites_solution_primary direct
_atom_sites_solution_secondary difmap
_audit_creation_method SHELXL-97
_cell_angle_alpha 90.00
_cell_angle_beta 97.12(3)
_cell_angle_gamma 90.00
_cell_formula_units_Z 2
_cell_length_a 14.013(3)
_cell_length_b 14.377(3)
_cell_length_c 46.275(9)
_cell_measurement_reflns_used 0
_cell_measurement_temperature 301(2)
_cell_measurement_theta_max 0
_cell_measurement_theta_min 0
_cell_volume 9251(3)
_computing_cell_refinement Scalepack
_computing_data_collection MarControl
_computing_data_reduction Denzo
_computing_molecular_graphics 'Ortep-3 for Windows (Farrugia, 1997)'
_computing_publication_material 'WinGX publication routines (Farrugia, 1999)'
_computing_structure_refinement 'SHELXL-97 (Sheldrick, 1997)'
_computing_structure_solution SIR-97
_diffrn_ambient_temperature 301(2)
_diffrn_measured_fraction_theta_full 0.681
_diffrn_measured_fraction_theta_max 0.681
_diffrn_measurement_device_type 'Marresearch Imaging Plate mar300'
_diffrn_measurement_method Oscillation
_diffrn_radiation_monochromator graphite
_diffrn_radiation_source 'fine-focus sealed tube'
_diffrn_radiation_type MoK\a
_diffrn_radiation_wavelength 0.71073
_diffrn_reflns_av_R_equivalents 0.0615
_diffrn_reflns_av_sigmaI/netI 0.1650
_diffrn_reflns_limit_h_max 15
_diffrn_reflns_limit_h_min -14
_diffrn_reflns_limit_k_max 15
_diffrn_reflns_limit_k_min -16
_diffrn_reflns_limit_l_max 54
_diffrn_reflns_limit_l_min -56
_diffrn_reflns_number 31324
_diffrn_reflns_theta_full 25.50
_diffrn_reflns_theta_max 25.50
_diffrn_reflns_theta_min 1.48
_exptl_absorpt_coefficient_mu 4.733
_exptl_absorpt_correction_type none
_exptl_crystal_colour orange
_exptl_crystal_density_diffrn 1.648
_exptl_crystal_density_method 'not measured'
_exptl_crystal_description prism
_exptl_crystal_F_000 4440
_exptl_crystal_size_max 0.5
_exptl_crystal_size_mid 0.25
_exptl_crystal_size_min 0.1
_refine_diff_density_max 1.208
_refine_diff_density_min -1.518
_refine_diff_density_rms 0.205
_refine_ls_extinction_method none
_refine_ls_goodness_of_fit_ref 0.918
_refine_ls_hydrogen_treatment mixed
_refine_ls_matrix_type full
_refine_ls_number_parameters 857
_refine_ls_number_reflns 11726
_refine_ls_number_restraints 262
_refine_ls_restrained_S_all 0.916
_refine_ls_R_factor_all 0.0998
_refine_ls_R_factor_gt 0.0558
_refine_ls_shift/su_max 0.001
_refine_ls_shift/su_mean 0.000
_refine_ls_structure_factor_coef Fsqd
_refine_ls_weighting_details 'calc w=1/[\s^2^(Fo^2^)+(0.0669P)^2^+0.0000P] where P=(Fo^2^+2Fc^2^)/3'
_refine_ls_weighting_scheme calc
_refine_ls_wR_factor_gt 0.1448
_refine_ls_wR_factor_ref 0.1639
_reflns_number_gt 5974
_reflns_number_total 11726
_reflns_threshold_expression >2sigma(I)
_cod_data_source_file ic025685d-2_s2_2.cif
_cod_data_source_block complex2
_cod_database_code 4318933

loop_
_symmetry_equiv_pos_as_xyz
'x, y, z'
'-x, y+1/2, -z+1/2'
'-x, -y, -z'
'x, -y-1/2, z-1/2'

loop_
_atom_site_label
_atom_site_type_symbol
_atom_site_fract_x
_atom_site_fract_y
_atom_site_fract_z
_atom_site_U_iso_or_equiv
_atom_site_adp_type
_atom_site_occupancy
_atom_site_symmetry_multiplicity
_atom_site_calc_flag
_atom_site_refinement_flags
_atom_site_disorder_assembly
_atom_site_disorder_group
Pt1 Pt 0.56656(3) 0.58965(4) 0.000651(14) 0.04788(19) Uani 1 1 d . . .
Pt2 Pt 0.78277(4) 0.57823(5) 0.202565(18) 0.0682(2) Uani 1 1 d . . .
Pt3 Pt 0.48818(4) 0.65663(4) -0.202149(16) 0.0543(2) Uani 1 1 d . . .
P1 P 0.6819(2) 0.4956(3) -0.01647(10) 0.0541(11) Uani 1 1 d . . .
P2 P 0.4506(2) 0.6805(3) 0.01762(11) 0.0564(11) Uani 1 1 d . . .
N1 N 0.6518(6) 0.5892(7) 0.2186(3) 0.073(4) Uani 1 1 d G . .
C1 C 0.5640(9) 0.5920(8) 0.2009(2) 0.087(6) Uani 1 1 d G . .
H1 H 0.5622 0.5903 0.1808 0.105 Uiso 1 1 calc R . .
C2 C 0.4789(6) 0.5972(8) 0.2134(4) 0.097(7) Uani 1 1 d G . .
H2 H 0.4201 0.5990 0.2016 0.117 Uiso 1 1 calc R . .
C3 C 0.4815(10) 0.5997(8) 0.2435(4) 0.119(12) Uani 1 1 d G . .
H3 H 0.4245 0.6031 0.2519 0.143 Uiso 1 1 calc R . .
C4 C 0.5693(14) 0.5969(9) 0.2612(3) 0.152(15) Uani 1 1 d G . .
H4 H 0.5710 0.5986 0.2813 0.182 Uiso 1 1 calc R . .
C5 C 0.6544(9) 0.5917(8) 0.2487(3) 0.125(11) Uani 1 1 d G . .
N2 N 0.8273(8) 0.5813(7) 0.2424(2) 0.097(6) Uani 1 1 d G . .
C6 C 0.7621(7) 0.5845(8) 0.2627(3) 0.103(7) Uani 1 1 d G . .
C7 C 0.7952(11) 0.5861(9) 0.2923(3) 0.108(7) Uani 1 1 d G . .
H7 H 0.7517 0.5882 0.3059 0.129 Uiso 1 1 calc R . .
C8 C 0.8934(13) 0.5844(9) 0.3015(2) 0.124(9) Uani 1 1 d G . .
H8 H 0.9156 0.5854 0.3213 0.148 Uiso 1 1 calc R . .
C9 C 0.9586(8) 0.5811(9) 0.2812(3) 0.102(7) Uani 1 1 d G . .
H9 H 1.0243 0.5800 0.2874 0.123 Uiso 1 1 calc R . .
C10 C 0.9255(8) 0.5796(8) 0.2516(3) 0.092(8) Uani 1 1 d G . .
N3 N 0.9265(5) 0.5681(7) 0.2005(3) 0.080(5) Uani 1 1 d G . .
C11 C 0.9804(8) 0.5723(8) 0.2278(2) 0.082(6) Uani 1 1 d G . .
C12 C 1.0802(8) 0.5720(8) 0.2301(3) 0.091(7) Uani 1 1 d G . .
H12 H 1.1163 0.5747 0.2484 0.109 Uiso 1 1 calc R . .
C13 C 1.1262(5) 0.5675(8) 0.2052(4) 0.111(9) Uani 1 1 d G . .
H13 H 1.1930 0.5673 0.2068 0.133 Uiso 1 1 calc R . .
C14 C 1.0723(9) 0.5633(8) 0.1779(3) 0.104(8) Uani 1 1 d G . .
H14 H 1.1031 0.5603 0.1613 0.125 Uiso 1 1 calc R . .
C15 C 0.9725(8) 0.5636(8) 0.1756(2) 0.098(7) Uani 1 1 d G . .
H15 H 0.9364 0.5608 0.1573 0.118 Uiso 1 1 calc R . .
N4 N 0.3488(5) 0.6607(6) -0.2189(2) 0.057(3) Uani 1 1 d G . .
C16 C 0.2700(6) 0.6674(7) -0.20354(18) 0.062(4) Uani 1 1 d G . .
H16 H 0.2790 0.6679 -0.1833 0.075 Uiso 1 1 calc R . .
C17 C 0.1777(5) 0.6733(7) -0.2184(3) 0.079(6) Uani 1 1 d G . .
H17 H 0.1250 0.6777 -0.2081 0.095 Uiso 1 1 calc R . .
C18 C 0.1643(5) 0.6725(7) -0.2487(3) 0.078(6) Uani 1 1 d G . .
H18 H 0.1025 0.6764 -0.2586 0.093 Uiso 1 1 calc R . .
C19 C 0.2431(7) 0.6658(7) -0.26408(18) 0.075(5) Uani 1 1 d G . .
H19 H 0.2341 0.6653 -0.2843 0.091 Uiso 1 1 calc R . .
C20 C 0.3354(6) 0.6599(7) -0.2492(2) 0.064(5) Uani 1 1 d G . .
N5 N 0.5033(6) 0.6584(6) -0.24168(18) 0.068(4) Uani 1 1 d G . .
C21 C 0.4218(5) 0.6566(7) -0.2621(2) 0.069(5) Uani 1 1 d G . .
C22 C 0.4310(7) 0.6486(8) -0.2916(2) 0.077(5) Uani 1 1 d G . .
H22 H 0.3764 0.6473 -0.3052 0.092 Uiso 1 1 calc R . .
C23 C 0.5218(8) 0.6424(8) -0.30060(19) 0.089(6) Uani 1 1 d G . .
H23 H 0.5279 0.6371 -0.3203 0.107 Uiso 1 1 calc R . .
C24 C 0.6033(6) 0.6443(7) -0.2802(2) 0.082(6) Uani 1 1 d G . .
H24 H 0.6640 0.6401 -0.2862 0.099 Uiso 1 1 calc R . .
C25 C 0.5941(5) 0.6523(7) -0.2507(2) 0.062(4) Uani 1 1 d G . .
N6 N 0.6321(4) 0.6578(6) -0.1994(2) 0.056(3) Uani 1 1 d G . .
C26 C 0.6652(6) 0.6538(7) -0.22652(18) 0.060(5) Uani 1 1 d G . .
C27 C 0.7634(7) 0.6557(8) -0.2285(2) 0.083(6) Uani 1 1 d G . .
H27 H 0.7855 0.6531 -0.2466 0.100 Uiso 1 1 calc R . .
C28 C 0.8285(4) 0.6617(7) -0.2033(3) 0.095(7) Uani 1 1 d G . .
H28 H 0.8942 0.6630 -0.2046 0.114 Uiso 1 1 calc R . .
C29 C 0.7955(5) 0.6656(7) -0.1762(2) 0.083(6) Uani 1 1 d G . .
H29 H 0.8390 0.6696 -0.1594 0.099 Uiso 1 1 calc R . .
C30 C 0.6973(6) 0.6637(7) -0.17429(18) 0.073(5) Uani 1 1 d G . .
H30 H 0.6752 0.6664 -0.1562 0.088 Uiso 1 1 calc R . .
N7 N 0.7339(6) 0.5771(9) 0.15883(19) 0.081(5) Uani 1 1 d G . .
C31 C 0.6910(7) 0.6564(7) 0.1459(3) 0.084(6) Uani 1 1 d G . .
H31 H 0.6816 0.7083 0.1572 0.101 Uiso 1 1 calc R . .
C32 C 0.6622(7) 0.6582(7) 0.1160(3) 0.079(5) Uani 1 1 d G . .
H32 H 0.6335 0.7113 0.1074 0.095 Uiso 1 1 calc R . .
C33 C 0.6763(7) 0.5807(9) 0.09915(19) 0.068(5) Uani 1 1 d G . .
C34 C 0.7192(7) 0.5013(7) 0.1121(3) 0.068(5) Uani 1 1 d G . .
H34 H 0.7287 0.4494 0.1008 0.082 Uiso 1 1 calc R . .
C35 C 0.7480(6) 0.4995(7) 0.1419(3) 0.068(5) Uani 1 1 d G . .
H35 H 0.7767 0.4464 0.1506 0.081 Uiso 1 1 calc R . .
C36 C 0.6436(9) 0.5837(12) 0.0688(5) 0.060(4) Uiso 1 1 d . . .
C37 C 0.6179(9) 0.5796(12) 0.0421(5) 0.088(7) Uani 1 1 d . . .
N8 N 0.4762(6) 0.6441(7) -0.15879(17) 0.071(4) Uani 1 1 d G . .
C38 C 0.5222(6) 0.5681(6) -0.1447(2) 0.065(5) Uani 1 1 d G . .
H38 H 0.5484 0.5220 -0.1555 0.078 Uiso 1 1 calc R . .
C39 C 0.5291(6) 0.5608(6) -0.1146(2) 0.058(4) Uani 1 1 d G . .
H39 H 0.5599 0.5099 -0.1052 0.069 Uiso 1 1 calc R . .
C40 C 0.4900(6) 0.6296(7) -0.09851(17) 0.053(4) Uani 1 1 d G . .
C41 C 0.4440(6) 0.7056(6) -0.1126(2) 0.066(5) Uani 1 1 d G . .
H41 H 0.4178 0.7516 -0.1018 0.079 Uiso 1 1 calc R . .
C42 C 0.4371(6) 0.7129(6) -0.1427(2) 0.064(5) Uani 1 1 d G . .
H42 H 0.4063 0.7638 -0.1521 0.077 Uiso 1 1 calc R . .
C43 C 0.5013(9) 0.6208(13) -0.0681(4) 0.056(5) Uani 1 1 d . . .
C44 C 0.5215(8) 0.6125(12) -0.0417(6) 0.085(7) Uani 1 1 d . . .
C45 C 0.7779(7) 0.4526(9) 0.0094(3) 0.070(5) Uani 1 1 d G . .
C46 C 0.7555(7) 0.4177(9) 0.0358(3) 0.103(8) Uani 1 1 d G . .
H46 H 0.6930 0.4224 0.0405 0.124 Uiso 1 1 calc R . .
C47 C 0.8264(11) 0.3758(10) 0.0551(3) 0.129(9) Uani 1 1 d G . .
H47 H 0.8114 0.3524 0.0727 0.154 Uiso 1 1 calc R . .
C48 C 0.9198(9) 0.3687(11) 0.0481(4) 0.19(2) Uani 1 1 d G . .
H48 H 0.9673 0.3407 0.0610 0.230 Uiso 1 1 calc R . .
C49 C 0.9422(6) 0.4037(13) 0.0218(4) 0.22(2) Uani 1 1 d G . .
H49 H 1.0047 0.3990 0.0171 0.265 Uiso 1 1 calc R . .
C50 C 0.8713(9) 0.4456(12) 0.0024(4) 0.22(2) Uani 1 1 d G . .
H50 H 0.8863 0.4690 -0.0152 0.259 Uiso 1 1 calc R . .
C51 C 0.7383(7) 0.5589(9) -0.0445(3) 0.063(5) Uani 1 1 d G . .
C52 C 0.7662(8) 0.5152(8) -0.0689(3) 0.115(9) Uani 1 1 d G . .
H52 H 0.7555 0.4518 -0.0718 0.137 Uiso 1 1 calc R . .
C53 C 0.8100(8) 0.5663(12) -0.0891(2) 0.143(12) Uani 1 1 d G . .
H53 H 0.8287 0.5371 -0.1055 0.171 Uiso 1 1 calc R . .
C54 C 0.8260(8) 0.6610(11) -0.0849(3) 0.137(12) Uani 1 1 d G . .
H54 H 0.8553 0.6952 -0.0984 0.164 Uiso 1 1 calc R . .
C55 C 0.7981(8) 0.7047(7) -0.0605(4) 0.110(9) Uani 1 1 d G . .
H55 H 0.8087 0.7680 -0.0577 0.132 Uiso 1 1 calc R . .
C56 C 0.7542(8) 0.6536(10) -0.0403(3) 0.106(10) Uani 1 1 d G . .
H56 H 0.7355 0.6828 -0.0240 0.127 Uiso 1 1 calc R . .
C57 C 0.5020(8) 0.7649(7) 0.0447(3) 0.069(5) Uani 1 1 d G . .
C58 C 0.5893(9) 0.8050(10) 0.0403(3) 0.110(8) Uani 1 1 d G . .
H58 H 0.6212 0.7851 0.0249 0.132 Uiso 1 1 calc R . .
C59 C 0.6289(9) 0.8748(10) 0.0588(4) 0.151(13) Uani 1 1 d G . .
H59 H 0.6873 0.9016 0.0558 0.182 Uiso 1 1 calc R . .
C60 C 0.5812(13) 0.9046(8) 0.0817(3) 0.126(10) Uani 1 1 d G . .
H60 H 0.6077 0.9514 0.0941 0.151 Uiso 1 1 calc R . .
C61 C 0.4939(12) 0.8646(10) 0.0862(3) 0.117(9) Uani 1 1 d G . .
H61 H 0.4620 0.8845 0.1015 0.141 Uiso 1 1 calc R . .
C62 C 0.4543(8) 0.7947(10) 0.0676(3) 0.097(7) Uani 1 1 d G . .
H62 H 0.3959 0.7679 0.0706 0.116 Uiso 1 1 calc R . .
C63 C 0.3764(9) 0.7579(8) -0.0084(3) 0.074(4) Uiso 1 1 d G . .
C64 C 0.4149(8) 0.7936(11) -0.0324(4) 0.182(12) Uiso 1 1 d G . .
H64 H 0.4753 0.7745 -0.0363 0.219 Uiso 1 1 calc R . .
C65 C 0.3630(13) 0.8579(12) -0.0505(3) 0.185(12) Uiso 1 1 d G . .
H65 H 0.3887 0.8818 -0.0665 0.222 Uiso 1 1 calc R . .
C66 C 0.2727(12) 0.8866(9) -0.0446(4) 0.145(9) Uiso 1 1 d G . .
H66 H 0.2380 0.9296 -0.0567 0.174 Uiso 1 1 calc R . .
C67 C 0.2342(8) 0.8509(10) -0.0206(4) 0.130(8) Uiso 1 1 d G . .
H67 H 0.1738 0.8700 -0.0167 0.156 Uiso 1 1 calc R . .
C68 C 0.2861(9) 0.7866(10) -0.0025(3) 0.169(11) Uiso 1 1 d G . .
H68 H 0.2604 0.7627 0.0135 0.203 Uiso 1 1 calc R . .
C69 C 0.6280(10) 0.3946(9) -0.0364(4) 0.059(4) Uani 1 1 d . . .
H69A H 0.6797 0.3566 -0.0421 0.071 Uiso 1 1 calc R . .
H69B H 0.5910 0.4170 -0.0542 0.071 Uiso 1 1 calc R . .
S1 S 0.1115(3) 0.3405(4) 0.29745(13) 0.0780(15) Uani 1 1 d D . .
O1 O 0.0581(8) 0.2748(8) 0.2793(3) 0.107(5) Uani 1 1 d D . .
O2 O 0.1100(10) 0.4330(8) 0.2862(4) 0.137(8) Uani 1 1 d D . .
O3 O 0.2035(6) 0.3103(8) 0.3089(4) 0.118(6) Uani 1 1 d D . .
C70 C 0.0459(13) 0.3410(12) 0.3281(4) 0.147(14) Uani 1 1 d D . .
F1 F 0.0468(12) 0.2624(9) 0.3423(4) 0.181(9) Uani 1 1 d D . .
F2 F -0.0449(10) 0.3619(11) 0.3196(4) 0.183(8) Uani 1 1 d D . .
F3 F 0.0798(15) 0.4059(11) 0.3468(4) 0.223(11) Uani 1 1 d D . .
S2 S 0.0825(4) 0.7217(5) 0.85428(16) 0.113(2) Uani 1 1 d D . .
O4 O 0.1854(7) 0.7132(10) 0.8580(4) 0.135(7) Uani 1 1 d D . .
O5 O 0.0334(13) 0.6456(13) 0.8664(6) 0.218(14) Uani 1 1 d D . .
O6 O 0.0393(12) 0.7463(18) 0.8257(3) 0.231(13) Uani 1 1 d D . .
C71 C 0.0557(11) 0.8191(14) 0.8748(4) 0.187(19) Uani 1 1 d D . .
F4 F 0.0921(15) 0.8971(12) 0.8671(6) 0.256(15) Uani 1 1 d D . .
F5 F 0.0891(13) 0.8074(15) 0.9020(4) 0.252(12) Uani 1 1 d D . .
F6 F -0.0365(8) 0.8342(12) 0.8746(4) 0.182(7) Uani 1 1 d D . .
S3 S 0.5915(4) 0.9309(4) 0.85016(15) 0.0933(18) Uani 1 1 d D . .
O7 O 0.6377(15) 1.0068(9) 0.8394(5) 0.202(11) Uani 1 1 d D . .
O8 O 0.5110(9) 0.9477(13) 0.8647(5) 0.218(13) Uani 1 1 d D . .
O9 O 0.5802(10) 0.8511(9) 0.8317(3) 0.118(5) Uani 1 1 d D . .
C72 C 0.6696(14) 0.8944(13) 0.8812(5) 0.149(11) Uiso 1 1 d D . .
F7 F 0.6335(14) 0.8248(13) 0.8944(5) 0.255(12) Uani 1 1 d D . .
F8 F 0.7507(12) 0.8667(14) 0.8727(5) 0.236(11) Uani 1 1 d D . .
F9 F 0.6916(10) 0.9619(12) 0.9002(4) 0.215(10) Uani 1 1 d D . .
N9 N 0.2966 0.6052 0.2747 0.170(9) Uiso 1 1 d . . .
C74 C 0.2911 0.5905 0.3002 0.106(6) Uiso 1 1 d . . .
C75 C 0.2834 0.5556 0.3311 0.136(8) Uiso 1 1 d . . .
S4 S 0.3220(9) 0.6435(9) 0.1419(4) 0.111(5) Uani 0.50 1 d PD A 1
O10 O 0.4115(14) 0.671(2) 0.1562(8) 0.26(3) Uiso 0.50 1 d PD A 1
O11 O 0.2788(19) 0.5654(13) 0.1548(7) 0.106(11) Uiso 0.50 1 d PD A 1
O12 O 0.315(2) 0.635(2) 0.1106(5) 0.181(18) Uiso 0.50 1 d PD A 1
F10 F 0.228(2) 0.755(2) 0.1724(5) 0.195(14) Uiso 0.50 1 d PD A 1
F11 F 0.1608(13) 0.7098(15) 0.1319(5) 0.108(7) Uiso 0.50 1 d PD A 1
F12 F 0.2636(17) 0.8147(15) 0.1337(6) 0.141(9) Uiso 0.50 1 d PD A 1
C73 C 0.2421(15) 0.7370(15) 0.1460(5) 0.101(13) Uiso 0.50 1 d PD A 1
S4' S 0.2831(9) 0.6501(9) 0.1569(3) 0.096(4) Uani 0.50 1 d PD B 2
O10' O 0.2815(14) 0.7050(15) 0.1821(4) 0.082(7) Uiso 0.50 1 d PD B 2
O11' O 0.1942(13) 0.647(2) 0.1384(6) 0.127(10) Uiso 0.50 1 d PD B 2
O12' O 0.3188(14) 0.5584(11) 0.1625(6) 0.061(6) Uiso 0.50 1 d PD B 2
F10' F 0.3712(17) 0.6531(15) 0.1124(5) 0.121(8) Uiso 0.50 1 d PD B 2
F11' F 0.4475(14) 0.6979(15) 0.1526(5) 0.106(7) Uiso 0.50 1 d PD B 2
F12' F 0.3453(18) 0.7886(14) 0.1290(6) 0.156(10) Uiso 0.50 1 d PD B 2
C73' C 0.3651(16) 0.7019(14) 0.1361(4) 0.118(17) Uiso 0.50 1 d PD B 2
O13 O 0.680(2) 0.926(2) 0.9801(7) 0.33(2) Uani 1 1 d . . .

loop_
_atom_site_aniso_label
_atom_site_aniso_U_11
_atom_site_aniso_U_22
_atom_site_aniso_U_33
_atom_site_aniso_U_23
_atom_site_aniso_U_13
_atom_site_aniso_U_12
Pt1 0.0506(3) 0.0588(4) 0.0324(4) 0.0032(4) -0.0019(2) -0.0013(2)
Pt2 0.0889(4) 0.0684(5) 0.0411(5) 0.0032(4) -0.0161(3) -0.0033(3)
Pt3 0.0637(3) 0.0623(5) 0.0357(4) 0.0021(4) 0.0014(2) 0.0031(3)
P1 0.0472(17) 0.069(3) 0.045(3) 0.009(2) 0.0005(16) 0.0028(16)
P2 0.0650(19) 0.058(3) 0.044(3) -0.002(2) 0.0001(18) 0.0039(17)
N1 0.099(8) 0.064(10) 0.050(12) 0.002(9) -0.017(8) 0.003(7)
C1 0.103(12) 0.079(14) 0.071(18) 0.000(12) -0.025(11) 0.001(10)
C2 0.092(12) 0.110(18) 0.09(2) 0.035(16) 0.004(12) 0.007(10)
C3 0.111(14) 0.068(15) 0.16(4) -0.004(18) -0.035(17) 0.011(11)
C4 0.27(3) 0.079(17) 0.14(3) 0.001(18) 0.15(3) 0.02(2)
C5 0.22(2) 0.036(13) 0.10(2) 0.012(15) -0.09(2) -0.012(14)
N2 0.118(11) 0.068(11) 0.091(18) 0.013(11) -0.044(11) -0.016(8)
C6 0.21(2) 0.070(14) 0.028(13) -0.006(13) 0.007(15) 0.001(15)
C7 0.19(2) 0.084(15) 0.043(15) -0.026(14) -0.008(15) 0.016(14)
C8 0.17(2) 0.14(2) 0.042(17) -0.013(15) -0.050(16) 0.031(17)
C9 0.153(17) 0.105(17) 0.038(15) 0.011(14) -0.033(13) 0.005(13)
C10 0.114(13) 0.048(12) 0.10(2) -0.010(14) -0.046(13) 0.008(10)
N3 0.100(9) 0.085(11) 0.049(12) -0.003(10) -0.021(8) -0.004(7)
C11 0.116(13) 0.059(13) 0.064(17) -0.004(12) -0.010(12) 0.007(10)
C12 0.079(10) 0.071(13) 0.11(2) 0.001(13) -0.050(11) 0.005(8)
C13 0.094(12) 0.108(18) 0.12(3) 0.038(18) -0.013(15) 0.022(11)
C14 0.095(13) 0.129(18) 0.09(2) 0.036(16) 0.006(12) 0.004(11)
C15 0.108(14) 0.105(17) 0.08(2) -0.011(14) 0.004(12) -0.022(11)
N4 0.086(7) 0.056(8) 0.031(9) 0.017(8) 0.020(6) 0.010(6)
C16 0.083(9) 0.066(11) 0.039(12) -0.005(10) 0.015(8) -0.005(8)
C17 0.062(8) 0.102(15) 0.070(17) 0.024(13) 0.002(9) 0.006(8)
C18 0.069(9) 0.081(13) 0.076(18) 0.000(12) -0.022(9) 0.011(8)
C19 0.061(8) 0.115(15) 0.046(13) 0.011(12) -0.008(8) 0.000(8)
C20 0.086(10) 0.049(11) 0.058(15) -0.001(11) 0.014(9) -0.006(8)
N5 0.080(8) 0.059(9) 0.068(13) 0.008(9) 0.016(8) -0.008(6)
C21 0.092(10) 0.055(11) 0.051(14) 0.020(10) -0.027(9) -0.025(8)
C22 0.090(10) 0.103(15) 0.036(13) 0.010(12) 0.001(9) 0.004(9)
C23 0.098(12) 0.118(17) 0.054(16) -0.007(13) 0.017(10) 0.003(11)
C24 0.123(14) 0.075(13) 0.054(16) -0.004(12) 0.034(12) 0.005(10)
C25 0.093(10) 0.055(11) 0.040(12) -0.007(10) 0.021(9) -0.008(8)
N6 0.073(7) 0.054(8) 0.041(10) -0.006(8) 0.012(6) -0.004(6)
C26 0.056(8) 0.070(12) 0.054(13) 0.005(11) 0.007(7) -0.005(7)
C27 0.094(12) 0.100(15) 0.057(16) -0.005(13) 0.011(10) 0.006(10)
C28 0.105(13) 0.098(15) 0.09(2) -0.024(15) 0.045(14) -0.014(10)
C29 0.056(9) 0.106(15) 0.081(18) -0.015(13) -0.012(8) 0.001(8)
C30 0.072(9) 0.074(12) 0.070(16) -0.005(11) -0.007(9) -0.007(8)
N7 0.079(8) 0.082(11) 0.073(14) 0.007(11) -0.020(8) 0.005(7)
C31 0.117(12) 0.067(13) 0.058(16) -0.013(12) -0.028(11) 0.022(10)
C32 0.107(11) 0.086(14) 0.043(13) -0.005(13) 0.000(10) 0.028(10)
C33 0.075(8) 0.095(14) 0.030(11) -0.005(12) -0.007(7) -0.011(9)
C34 0.103(10) 0.058(12) 0.042(13) 0.001(11) 0.005(9) 0.009(9)
C35 0.083(9) 0.067(12) 0.048(14) -0.018(11) -0.008(8) 0.004(8)
C37 0.048(8) 0.107(15) 0.11(2) -0.009(15) -0.007(9) 0.009(8)
N8 0.062(7) 0.095(11) 0.054(12) 0.001(10) 0.004(6) -0.003(6)
C38 0.063(8) 0.054(11) 0.076(16) 0.023(11) 0.006(8) 0.016(7)
C39 0.075(8) 0.052(11) 0.042(12) 0.007(9) -0.006(8) 0.016(7)
C40 0.058(7) 0.072(12) 0.027(10) -0.004(9) -0.001(6) -0.007(7)
C41 0.092(9) 0.074(12) 0.035(12) 0.016(10) 0.023(8) 0.033(8)
C42 0.074(8) 0.082(13) 0.035(12) -0.003(10) 0.000(7) 0.020(8)
C43 0.065(7) 0.090(13) 0.011(9) -0.012(9) -0.006(6) 0.013(7)
C44 0.032(7) 0.096(14) 0.13(3) -0.009(15) 0.005(8) 0.004(7)
C45 0.039(7) 0.102(14) 0.068(16) 0.018(12) 0.004(7) 0.005(7)
C46 0.081(11) 0.135(19) 0.09(2) -0.010(16) -0.015(11) 0.030(11)
C47 0.131(17) 0.18(2) 0.07(2) -0.002(18) -0.008(14) 0.062(15)
C48 0.096(16) 0.12(2) 0.34(6) 0.04(3) -0.05(2) 0.042(13)
C49 0.104(17) 0.35(5) 0.21(5) 0.22(4) 0.02(2) 0.02(2)
C50 0.13(2) 0.28(4) 0.21(5) 0.20(3) -0.06(2) -0.02(2)
C51 0.049(7) 0.103(15) 0.040(12) 0.007(11) 0.019(7) 0.003(8)
C52 0.076(11) 0.15(2) 0.13(3) 0.036(19) 0.036(13) -0.023(11)
C53 0.106(15) 0.28(4) 0.050(17) 0.05(2) 0.034(12) -0.027(18)
C54 0.061(11) 0.24(3) 0.11(3) 0.10(3) 0.010(11) -0.013(14)
C55 0.124(16) 0.114(17) 0.10(3) 0.047(17) 0.059(16) 0.019(12)
C56 0.095(12) 0.080(15) 0.15(3) 0.015(16) 0.063(15) -0.005(10)
C57 0.105(11) 0.063(12) 0.035(12) -0.006(10) -0.001(9) 0.025(9)
C58 0.149(17) 0.111(18) 0.07(2) -0.007(15) -0.001(14) -0.066(13)
C59 0.22(3) 0.11(2) 0.10(3) -0.046(19) -0.06(2) -0.031(19)
C60 0.18(2) 0.079(17) 0.10(3) -0.006(17) -0.06(2) -0.025(16)
C61 0.19(2) 0.089(17) 0.07(2) -0.050(15) -0.016(17) 0.041(15)
C62 0.083(10) 0.107(17) 0.10(2) -0.024(15) -0.007(11) 0.011(10)
C69 0.083(9) 0.053(10) 0.044(12) -0.003(9) 0.019(8) 0.022(7)
S1 0.073(2) 0.082(4) 0.079(4) 0.011(3) 0.011(2) 0.002(2)
O1 0.113(8) 0.117(11) 0.082(14) -0.017(10) -0.019(8) -0.024(8)
O2 0.188(14) 0.088(11) 0.15(2) 0.032(11) 0.079(14) 0.002(9)
O3 0.075(7) 0.142(12) 0.131(19) 0.041(11) -0.007(8) 0.010(7)
C70 0.108(18) 0.17(3) 0.17(5) -0.02(3) 0.031(19) -0.023(18)
F1 0.278(19) 0.129(13) 0.16(2) 0.053(12) 0.113(17) -0.008(12)
F2 0.139(12) 0.237(18) 0.19(3) 0.006(15) 0.074(13) 0.003(10)
F3 0.38(3) 0.181(17) 0.13(2) -0.057(15) 0.12(2) -0.096(17)
S2 0.099(3) 0.159(6) 0.075(5) -0.004(5) -0.014(3) 0.044(4)
O4 0.092(9) 0.162(13) 0.15(2) 0.034(13) 0.023(9) 0.049(8)
O5 0.23(2) 0.169(19) 0.26(5) 0.031(19) 0.04(2) -0.078(16)
O6 0.192(17) 0.42(3) 0.068(18) -0.04(2) -0.030(15) 0.14(2)
C71 0.14(2) 0.33(5) 0.10(3) 0.10(4) 0.031(19) 0.12(3)
F4 0.42(3) 0.146(16) 0.23(4) 0.069(16) 0.16(3) 0.037(17)
F5 0.32(2) 0.31(2) 0.11(2) -0.058(19) -0.02(2) 0.19(2)
F6 0.109(9) 0.31(2) 0.122(19) 0.026(14) 0.004(9) 0.067(10)
S3 0.108(3) 0.087(4) 0.080(5) -0.004(4) -0.008(3) 0.015(3)
O7 0.35(3) 0.087(13) 0.16(3) 0.048(14) 0.00(2) -0.036(15)
O8 0.105(11) 0.34(3) 0.20(3) -0.17(2) -0.006(12) 0.065(13)
O9 0.180(13) 0.102(11) 0.075(14) -0.038(10) 0.029(11) -0.019(9)
F7 0.242(19) 0.36(3) 0.14(3) 0.13(2) -0.048(17) -0.090(18)
F8 0.214(16) 0.32(2) 0.16(3) -0.048(19) -0.048(16) 0.133(16)
F9 0.169(12) 0.26(2) 0.19(3) -0.062(17) -0.089(14) -0.005(12)
S4 0.120(9) 0.105(11) 0.097(14) -0.030(10) -0.032(8) 0.026(8)
S4' 0.125(8) 0.112(11) 0.057(8) -0.041(8) 0.040(7) -0.010(8)
O13 0.44(4) 0.44(4) 0.14(3) -0.13(3) 0.18(3) -0.23(3)

loop_
_atom_type_symbol
_atom_type_description
_atom_type_scat_dispersion_real
_atom_type_scat_dispersion_imag
_atom_type_scat_source
Pt Pt -1.7033 8.3905 'International Tables Vol C Tables 4.2.6.8 and 6.1.1.4'
P P 0.1023 0.0942 'International Tables Vol C Tables 4.2.6.8 and 6.1.1.4'
N N 0.0061 0.0033 'International Tables Vol C Tables 4.2.6.8 and 6.1.1.4'
C C 0.0033 0.0016 'International Tables Vol C Tables 4.2.6.8 and 6.1.1.4'
S S 0.1246 0.1234 'International Tables Vol C Tables 4.2.6.8 and 6.1.1.4'
O O 0.0106 0.0060 'International Tables Vol C Tables 4.2.6.8 and 6.1.1.4'
H H 0.0000 0.0000 'International Tables Vol C Tables 4.2.6.8 and 6.1.1.4'
F F 0.0171 0.0103 'International Tables Vol C Tables 4.2.6.8 and 6.1.1.4'

loop_
_geom_angle_atom_site_label_1
_geom_angle_atom_site_label_2
_geom_angle_atom_site_label_3
_geom_angle
_geom_angle_site_symmetry_1
_geom_angle_site_symmetry_3
_geom_angle_publ_flag
C37 Pt1 C44 174.0(7) . . ?
C37 Pt1 P2 84.1(5) . . ?
C44 Pt1 P2 95.2(5) . . ?
C37 Pt1 P1 96.0(5) . . ?
C44 Pt1 P1 84.8(4) . . ?
P2 Pt1 P1 178.98(14) . . ?
C37 Pt1 Pt1 95.9(5) . 3_665 ?
C44 Pt1 Pt1 90.1(5) . 3_665 ?
P2 Pt1 Pt1 91.67(10) . 3_665 ?
P1 Pt1 Pt1 87.30(10) . 3_665 ?
N2 Pt2 N3 80.7(5) . . ?
N2 Pt2 N7 179.1(5) . . ?
N3 Pt2 N7 99.4(4) . . ?
N2 Pt2 N1 81.2(5) . . ?
N3 Pt2 N1 161.9(5) . . ?
N7 Pt2 N1 98.7(4) . . ?
N5 Pt3 N6 80.0(4) . . ?
N5 Pt3 N4 81.0(4) . . ?
N6 Pt3 N4 160.9(4) . . ?
N5 Pt3 N8 175.4(4) . . ?
N6 Pt3 N8 98.3(4) . . ?
N4 Pt3 N8 100.8(3) . . ?
C45 P1 C69 107.0(7) . . ?
C45 P1 C51 106.8(6) . . ?
C69 P1 C51 102.8(7) . . ?
C45 P1 Pt1 117.9(5) . . ?
C69 P1 Pt1 111.9(4) . . ?
C51 P1 Pt1 109.3(4) . . ?
C57 P2 C69 105.9(7) . 3_665 ?
C57 P2 C63 100.8(6) . . ?
C69 P2 C63 109.9(7) 3_665 . ?
C57 P2 Pt1 112.1(4) . . ?
C69 P2 Pt1 108.6(4) 3_665 . ?
C63 P2 Pt1 118.7(5) . . ?
C1 N1 C5 120.0 . . ?
C1 N1 Pt2 123.4(8) . . ?
C5 N1 Pt2 116.5(8) . . ?
N1 C1 C2 120.0 . . ?
C3 C2 C1 120.0 . . ?
C2 C3 C4 120.0 . . ?
C5 C4 C3 120.0 . . ?
C4 C5 N1 120.0 . . ?
C4 C5 C6 131.5(11) . . ?
N1 C5 C6 108.4(11) . . ?
C6 N2 C10 120.0 . . ?
C6 N2 Pt2 120.0(8) . . ?
C10 N2 Pt2 120.0(8) . . ?
C7 C6 N2 120.0 . . ?
C7 C6 C5 126.2(11) . . ?
N2 C6 C5 113.7(11) . . ?
C6 C7 C8 120.0 . . ?
C7 C8 C9 120.0 . . ?
C10 C9 C8 120.0 . . ?
C9 C10 N2 120.0 . . ?
C9 C10 C11 128.2(10) . . ?
N2 C10 C11 111.7(10) . . ?
C11 N3 C15 120.0 . . ?
C11 N3 Pt2 112.5(7) . . ?
C15 N3 Pt2 127.3(7) . . ?
C12 C11 N3 120.0 . . ?
C12 C11 C10 124.9(9) . . ?
N3 C11 C10 115.0(9) . . ?
C13 C12 C11 120.0 . . ?
C12 C13 C14 120.0 . . ?
C15 C14 C13 120.0 . . ?
C14 C15 N3 120.0 . . ?
C16 N4 C20 120.0 . . ?
C16 N4 Pt3 126.8(5) . . ?
C20 N4 Pt3 113.1(5) . . ?
C17 C16 N4 120.0 . . ?
C16 C17 C18 120.0 . . ?
C19 C18 C17 120.0 . . ?
C18 C19 C20 120.0 . . ?
C19 C20 N4 120.0 . . ?
C19 C20 C21 125.8(7) . . ?
N4 C20 C21 114.2(7) . . ?
C21 N5 C25 120.0 . . ?
C21 N5 Pt3 118.9(5) . . ?
C25 N5 Pt3 120.8(5) . . ?
N5 C21 C22 120.0 . . ?
N5 C21 C20 112.7(8) . . ?
C22 C21 C20 127.2(8) . . ?
C23 C22 C21 120.0 . . ?
C24 C23 C22 120.0 . . ?
C23 C24 C25 120.0 . . ?
C24 C25 N5 120.0 . . ?
C24 C25 C26 129.8(7) . . ?
N5 C25 C26 110.2(7) . . ?
C26 N6 C30 120.0 . . ?
C26 N6 Pt3 112.8(5) . . ?
C30 N6 Pt3 127.1(5) . . ?
C27 C26 N6 120.0 . . ?
C27 C26 C25 124.0(7) . . ?
N6 C26 C25 115.9(7) . . ?
C26 C27 C28 120.0 . . ?
C29 C28 C27 120.0 . . ?
C28 C29 C30 120.0 . . ?
C29 C30 N6 120.0 . . ?
C31 N7 C35 120.0 . . ?
C31 N7 Pt2 119.4(7) . . ?
C35 N7 Pt2 120.5(7) . . ?
N7 C31 C32 120.0 . . ?
C31 C32 C33 120.0 . . ?
C34 C33 C32 120.0 . . ?
C34 C33 C36 121.3(11) . . ?
C32 C33 C36 118.7(11) . . ?
C35 C34 C33 120.0 . . ?
C34 C35 N7 120.0 . . ?
C37 C36 C33 175.1(19) . . ?
C36 C37 Pt1 171.7(16) . . ?
C38 N8 C42 120.0 . . ?
C38 N8 Pt3 116.1(6) . . ?
C42 N8 Pt3 123.3(6) . . ?
N8 C38 C39 120.0 . . ?
C38 C39 C40 120.0 . . ?
C39 C40 C41 120.0 . . ?
C39 C40 C43 118.1(10) . . ?
C41 C40 C43 121.9(10) . . ?
C42 C41 C40 120.0 . . ?
C41 C42 N8 120.0 . . ?
C44 C43 C40 173.1(14) . . ?
C43 C44 Pt1 173.7(15) . . ?
C46 C45 C50 120.0 . . ?
C46 C45 P1 118.5(8) . . ?
C50 C45 P1 121.2(8) . . ?
C47 C46 C45 120.0 . . ?
C46 C47 C48 120.0 . . ?
C49 C48 C47 120.0 . . ?
C50 C49 C48 120.0 . . ?
C49 C50 C45 120.0 . . ?
C52 C51 C56 120.0 . . ?
C52 C51 P1 122.6(9) . . ?
C56 C51 P1 117.4(9) . . ?
C53 C52 C51 120.0 . . ?
C54 C53 C52 120.0 . . ?
C53 C54 C55 120.0 . . ?
C56 C55 C54 120.0 . . ?
C55 C56 C51 120.0 . . ?
C58 C57 C62 120.0 . . ?
C58 C57 P2 117.0(9) . . ?
C62 C57 P2 122.8(9) . . ?
C59 C58 C57 120.0 . . ?
C60 C59 C58 120.0 . . ?
C59 C60 C61 120.0 . . ?
C62 C61 C60 120.0 . . ?
C61 C62 C57 120.0 . . ?
C64 C63 C68 120.0 . . ?
C64 C63 P2 119.8(10) . . ?
C68 C63 P2 119.9(10) . . ?
C65 C64 C63 120.0 . . ?
C64 C65 C66 120.0 . . ?
C67 C66 C65 120.0 . . ?
C66 C67 C68 120.0 . . ?
C67 C68 C63 120.0 . . ?
P1 C69 P2 117.4(9) . 3_665 ?
O3 S1 O1 114.3(7) . . ?
O3 S1 O2 113.4(7) . . ?
O1 S1 O2 115.0(9) . . ?
O3 S1 C70 104.0(10) . . ?
O1 S1 C70 100.9(9) . . ?
O2 S1 C70 107.5(9) . . ?
F1 C70 F2 107.2(14) . . ?
F1 C70 F3 107.4(15) . . ?
F2 C70 F3 106.7(15) . . ?
F1 C70 S1 115.1(15) . . ?
F2 C70 S1 109.8(14) . . ?
F3 C70 S1 110.3(15) . . ?
O6 S2 O4 115.8(10) . . ?
O6 S2 O5 112.3(10) . . ?
O4 S2 O5 114.2(9) . . ?
O6 S2 C71 102.1(12) . . ?
O4 S2 C71 106.3(10) . . ?
O5 S2 C71 104.5(13) . . ?
F5 C71 F4 105.8(17) . . ?
F5 C71 F6 105.4(15) . . ?
F4 C71 F6 106.0(15) . . ?
F5 C71 S2 110.3(15) . . ?
F4 C71 S2 114.8(17) . . ?
F6 C71 S2 113.9(16) . . ?
O7 S3 O8 118.3(9) . . ?
O7 S3 O9 115.9(10) . . ?
O8 S3 O9 112.9(8) . . ?
O7 S3 C72 104.7(11) . . ?
O8 S3 C72 96.6(11) . . ?
O9 S3 C72 105.0(10) . . ?
F7 C72 F8 108.0(16) . . ?
F7 C72 F9 109.0(16) . . ?
F8 C72 F9 106.5(15) . . ?
F7 C72 S3 111.6(16) . . ?
F8 C72 S3 108.5(16) . . ?
F9 C72 S3 113.0(16) . . ?
N9 C74 C75 170.890(3) . . ?
O10 S4 O11 115.1(13) . . ?
O10 S4 O12 116.1(13) . . ?
O11 S4 O12 111.9(12) . . ?
O10 S4 C73 105.8(13) . . ?
O11 S4 C73 104.1(11) . . ?
O12 S4 C73 101.8(12) . . ?
F10 C73 F11 108.0(17) . . ?
F10 C73 F12 108.2(17) . . ?
F11 C73 F12 106.0(16) . . ?
F10 C73 S4 115(2) . . ?
F11 C73 S4 104.1(17) . . ?
F12 C73 S4 114.9(19) . . ?
O10' S4' O12' 114.3(18) . . ?
O10' S4' O11' 114.4(17) . . ?
O12' S4' O11' 109.9(18) . . ?
O10' S4' C73' 107.1(10) . . ?
O12' S4' C73' 104.7(9) . . ?
O11' S4' C73' 105.5(11) . . ?
F11' C73' F12' 109.4(16) . . ?
F11' C73' F10' 108.7(16) . . ?
F12' C73' F10' 109.3(16) . . ?
F11' C73' S4' 104.7(17) . . ?
F12' C73' S4' 114(2) . . ?
F10' C73' S4' 110.3(19) . . ?

loop_
_geom_bond_atom_site_label_1
_geom_bond_atom_site_label_2
_geom_bond_distance
_geom_bond_site_symmetry_2
_geom_bond_publ_flag
Pt1 C37 1.97(2) . ?
Pt1 C44 2.01(3) . ?
Pt1 P2 2.298(4) . ?
Pt1 P1 2.321(4) . ?
Pt1 Pt1 3.1782(12) 3_665 ?
Pt2 N2 1.871(10) . ?
Pt2 N3 2.034(8) . ?
Pt2 N7 2.055(9) . ?
Pt2 N1 2.070(9) . ?
Pt3 N5 1.868(8) . ?
Pt3 N6 2.006(6) . ?
Pt3 N4 2.011(6) . ?
Pt3 N8 2.042(8) . ?
P1 C45 1.797(10) . ?
P1 C69 1.833(16) . ?
P1 C51 1.842(9) . ?
P2 C57 1.828(11) . ?
P2 C69 1.837(15) 3_665 ?
P2 C63 1.860(13) . ?
N1 C1 1.3900 . ?
N1 C5 1.3900 . ?
C1 C2 1.3900 . ?
C2 C3 1.3900 . ?
C3 C4 1.3900 . ?
C4 C5 1.3900 . ?
C5 C6 1.571(15) . ?
N2 C6 1.3900 . ?
N2 C10 1.3900 . ?
C6 C7 1.3900 . ?
C7 C8 1.3900 . ?
C8 C9 1.3900 . ?
C9 C10 1.3900 . ?
C10 C11 1.427(16) . ?
N3 C11 1.3900 . ?
N3 C15 1.3900 . ?
C11 C12 1.3900 . ?
C12 C13 1.3900 . ?
C13 C14 1.3900 . ?
C14 C15 1.3900 . ?
N4 C16 1.3900 . ?
N4 C20 1.3900 . ?
C16 C17 1.3900 . ?
C17 C18 1.3900 . ?
C18 C19 1.3900 . ?
C19 C20 1.3900 . ?
C20 C21 1.415(10) . ?
N5 C21 1.3900 . ?
N5 C25 1.3900 . ?
C21 C22 1.3900 . ?
C22 C23 1.3900 . ?
C23 C24 1.3900 . ?
C24 C25 1.3900 . ?
C25 C26 1.404(11) . ?
N6 C26 1.3900 . ?
N6 C30 1.3900 . ?
C26 C27 1.3900 . ?
C27 C28 1.3900 . ?
C28 C29 1.3900 . ?
C29 C30 1.3900 . ?
N7 C31 1.3900 . ?
N7 C35 1.3900 . ?
C31 C32 1.3900 . ?
C32 C33 1.3900 . ?
C33 C34 1.3900 . ?
C33 C36 1.42(2) . ?
C34 C35 1.3900 . ?
C36 C37 1.24(3) . ?
N8 C38 1.3900 . ?
N8 C42 1.3900 . ?
C38 C39 1.3900 . ?
C39 C40 1.3900 . ?
C40 C41 1.3900 . ?
C40 C43 1.403(18) . ?
C41 C42 1.3900 . ?
C43 C44 1.22(3) . ?
C45 C46 1.3900 . ?
C45 C50 1.3900 . ?
C46 C47 1.3900 . ?
C47 C48 1.3900 . ?
C48 C49 1.3900 . ?
C49 C50 1.3900 . ?
C51 C52 1.3900 . ?
C51 C56 1.3900 . ?
C52 C53 1.3900 . ?
C53 C54 1.3900 . ?
C54 C55 1.3900 . ?
C55 C56 1.3900 . ?
C57 C58 1.3900 . ?
C57 C62 1.3900 . ?
C58 C59 1.3900 . ?
C59 C60 1.3900 . ?
C60 C61 1.3900 . ?
C61 C62 1.3900 . ?
C63 C64 1.3900 . ?
C63 C68 1.3900 . ?
C64 C65 1.3900 . ?
C65 C66 1.3900 . ?
C66 C67 1.3900 . ?
C67 C68 1.3900 . ?
C69 P2 1.837(15) 3_665 ?
S1 O3 1.401(9) . ?
S1 O1 1.416(10) . ?
S1 O2 1.427(10) . ?
S1 C70 1.78(2) . ?
C70 F1 1.307(14) . ?
C70 F2 1.319(14) . ?
C70 F3 1.321(15) . ?
S2 O6 1.429(13) . ?
S2 O4 1.436(10) . ?
S2 O5 1.441(12) . ?
S2 C71 1.76(2) . ?
C71 F5 1.298(15) . ?
C71 F4 1.301(15) . ?
C71 F6 1.309(14) . ?
S3 O7 1.392(11) . ?
S3 O8 1.404(11) . ?
S3 O9 1.429(11) . ?
S3 C72 1.77(2) . ?
C72 F7 1.306(14) . ?
C72 F8 1.311(14) . ?
C72 F9 1.319(15) . ?
N9 C74 1.2112(2) . ?
C74 C75 1.5335(3) . ?
S4 O10 1.402(15) . ?
S4 O11 1.440(14) . ?
S4 O12 1.442(15) . ?
S4 C73 1.77(2) . ?
F10 C73 1.289(16) . ?
F11 C73 1.300(15) . ?
F12 C73 1.304(15) . ?
S4' O10' 1.409(13) . ?
S4' O12' 1.422(13) . ?
S4' O11' 1.423(14) . ?
S4' C73' 1.75(2) . ?
F10' C73' 1.316(15) . ?
F11' C73' 1.304(15) . ?
F12' C73' 1.310(15) . ?
